data_1533445
loop_
_publ_author_name
'Altounian, Z.'
'Liu Xubo'
'Girt, E.'

_publ_section_title
;
 Formation, structure and hard magnetic properties of Sm2 Fe17-x Cox Cy
 compounds
;
_journal_name_full 'Journal of Physics: Condensed Matter'
_journal_page_first 3315
_journal_page_last 3322
_journal_volume 15
_journal_year 2003
_chemical_formula_sum 'C0.75 Co5 Fe12 Sm2'
_chemical_name_systematic 'Sm2 Fe12 Co5 C0.75'
_space_group_IT_number 166
_symmetry_space_group_name_Hall '-R 3 2"'
_symmetry_space_group_name_H-M 'R -3 m :H'
_cell_angle_alpha 90
_cell_angle_beta 90
_cell_angle_gamma 120
_cell_formula_units_Z 3
_cell_length_a 8.5301
_cell_length_b 8.5301
_cell_length_c 12.4348
_cell_volume 783.570
_citation_journal_id_ASTM JCOMEL
_cod_data_source_file Altounian_JCOMEL_2003_747.cif
_cod_data_source_block C0.75Co5Fe12Sm2
_cod_original_cell_volume 783.5698
_cod_database_code 1533445

loop_
_symmetry_equiv_pos_as_xyz
x,y,z
-y,x-y,z
-x+y,-x,z
y,x,-z
-x,-x+y,-z
x-y,-y,-z
-x,-y,-z
y,-x+y,-z
x-y,x,-z
-y,-x,z
x,x-y,z
-x+y,y,z
x+2/3,y+1/3,z+1/3
-y+2/3,x-y+1/3,z+1/3
-x+y+2/3,-x+1/3,z+1/3
y+2/3,x+1/3,-z+1/3
-x+2/3,-x+y+1/3,-z+1/3
x-y+2/3,-y+1/3,-z+1/3
-x+2/3,-y+1/3,-z+1/3
y+2/3,-x+y+1/3,-z+1/3
x-y+2/3,x+1/3,-z+1/3
-y+2/3,-x+1/3,z+1/3
x+2/3,x-y+1/3,z+1/3
-x+y+2/3,y+1/3,z+1/3
x+1/3,y+2/3,z+2/3
-y+1/3,x-y+2/3,z+2/3
-x+y+1/3,-x+2/3,z+2/3
y+1/3,x+2/3,-z+2/3
-x+1/3,-x+y+2/3,-z+2/3
x-y+1/3,-y+2/3,-z+2/3
-x+1/3,-y+2/3,-z+2/3
y+1/3,-x+y+2/3,-z+2/3
x-y+1/3,x+2/3,-z+2/3
-y+1/3,-x+2/3,z+2/3
x+1/3,x-y+2/3,z+2/3
-x+y+1/3,y+2/3,z+2/3

loop_
_atom_site_label
_atom_site_type_symbol
_atom_site_fract_x
_atom_site_fract_y
_atom_site_fract_z
_atom_site_occupancy
_atom_site_U_iso_or_equiv
Fe2 Fe 0.5 0 0.5 1 0.0
C1 C 0 0.5 0 0.25 0.0
Fe3 Fe 0.289 0 0 1 0.0
Co1 Co 0.502 0.498 0.154 0.833 0.0
Sm1 Sm 0 0 0.3428 1 0.0
Fe4 Fe 0.502 0.498 0.154 0.167 0.0
Fe1 Fe 0 0 0.0946 1 0.0
